data_7200598
loop_
_publ_author_name
'Niu, Cao-Yuan'
'Wu, Ben-Lai'
'Zheng, Xian-Fu'
'Wan, Xin-Sheng'
'Zhang, Hong-Yun'
'Niu, Yun-Yin'
'Meng, Lu-Yan'

_publ_section_title
;
 Counteranion's effects on the structures of supramolecular silver
 coordination compounds of one asymmetric and one biting organic
 ligands
;
_journal_issue 7
_journal_name_full CrystEngComm
_journal_page_first 1373
_journal_paper_doi 10.1039/b818745b
_journal_volume 11
_journal_year 2009
_chemical_formula_sum 'C24 H16 Ag F6 N8 S2 Sb'
_chemical_formula_weight 824.19
_chemical_name_systematic
;
?
;
_space_group_IT_number 2
_symmetry_cell_setting triclinic
_symmetry_space_group_name_Hall '-P 1'
_symmetry_space_group_name_H-M 'P -1'
_atom_sites_solution_hydrogens geom
_atom_sites_solution_primary direct
_atom_sites_solution_secondary difmap
_audit_creation_method SHELXL-97
_cell_angle_alpha 101.086(2)
_cell_angle_beta 92.947(2)
_cell_angle_gamma 90.682(2)
_cell_formula_units_Z 1
_cell_length_a 7.4577(8)
_cell_length_b 7.5306(8)
_cell_length_c 12.8304(13)
_cell_measurement_temperature 173(2)
_cell_measurement_theta_max 25.50
_cell_measurement_theta_min 2.74
_cell_volume 706.01(13)
_computing_cell_refinement 'Bruker SMART'
_computing_data_collection 'Bruker SMART'
_computing_data_reduction 'Bruker SAINT'
_computing_molecular_graphics 'Bruker SHELXTL'
_computing_publication_material 'Bruker SHELXTL'
_computing_structure_refinement 'SHELXL-97 (Sheldrick, 1997)'
_computing_structure_solution 'SHELXS-97 (Sheldrick, 1990)'
_diffrn_ambient_temperature 173(2)
_diffrn_measured_fraction_theta_full 0.983
_diffrn_measured_fraction_theta_max 0.983
_diffrn_measurement_device_type 'CCD area detector'
_diffrn_measurement_method 'phi and omega scans'
_diffrn_radiation_monochromator graphite
_diffrn_radiation_source 'fine-focus sealed tube'
_diffrn_radiation_type MoK\a
_diffrn_radiation_wavelength 0.71073
_diffrn_reflns_av_R_equivalents 0.0188
_diffrn_reflns_av_sigmaI/netI 0.0302
_diffrn_reflns_limit_h_max 8
_diffrn_reflns_limit_h_min -9
_diffrn_reflns_limit_k_max 7
_diffrn_reflns_limit_k_min -9
_diffrn_reflns_limit_l_max 15
_diffrn_reflns_limit_l_min -13
_diffrn_reflns_number 3953
_diffrn_reflns_theta_full 25.50
_diffrn_reflns_theta_max 25.50
_diffrn_reflns_theta_min 2.74
_exptl_absorpt_coefficient_mu 1.869
_exptl_absorpt_correction_T_max 0.6949
_exptl_absorpt_correction_T_min 0.4374
_exptl_absorpt_correction_type multi-scan
_exptl_absorpt_process_details sadabs
_exptl_crystal_colour yellow
_exptl_crystal_density_diffrn 1.938
_exptl_crystal_density_method 'not measured'
_exptl_crystal_description block
_exptl_crystal_F_000 400
_exptl_crystal_size_max 0.53
_exptl_crystal_size_mid 0.32
_exptl_crystal_size_min 0.21
_refine_diff_density_max 0.502
_refine_diff_density_min -1.087
_refine_diff_density_rms 0.197
_refine_ls_extinction_method none
_refine_ls_goodness_of_fit_ref 1.076
_refine_ls_hydrogen_treatment constr
_refine_ls_matrix_type full
_refine_ls_number_parameters 193
_refine_ls_number_reflns 2585
_refine_ls_number_restraints 234
_refine_ls_restrained_S_all 1.071
_refine_ls_R_factor_all 0.0435
_refine_ls_R_factor_gt 0.0405
_refine_ls_shift/su_max 0.000
_refine_ls_shift/su_mean 0.000
_refine_ls_structure_factor_coef Fsqd
_refine_ls_weighting_details 'calc w=1/[\s^2^(Fo^2^)+(0.0633P)^2^+0.3498P] where P=(Fo^2^+2Fc^2^)/3'
_refine_ls_weighting_scheme calc
_refine_ls_wR_factor_gt 0.1043
_refine_ls_wR_factor_ref 0.1080
_reflns_number_gt 2322
_reflns_number_total 2585
_reflns_threshold_expression >2sigma(I)
_cod_data_source_file b818745b.txt
_cod_data_source_block 10
_cod_original_sg_symbol_H-M P-1
_cod_database_code 7200598

loop_
_symmetry_equiv_pos_as_xyz
'x, y, z'
'-x, -y, -z'

loop_
_atom_site_label
_atom_site_type_symbol
_atom_site_fract_x
_atom_site_fract_y
_atom_site_fract_z
_atom_site_U_iso_or_equiv
_atom_site_adp_type
_atom_site_occupancy
_atom_site_symmetry_multiplicity
_atom_site_calc_flag
_atom_site_refinement_flags
_atom_site_disorder_assembly
_atom_site_disorder_group
Ag1 Ag 0.5000 0.5000 0.5000 0.0889(2) Uani 1 2 d SU . .
N1 N 0.5873(4) 0.5047(4) 0.3199(3) 0.0614(7) Uani 1 1 d U . .
N2 N 0.6421(4) 0.7717(4) 0.4953(2) 0.0505(6) Uani 1 1 d U . .
N3 N 0.6798(4) 0.9130(4) 0.5779(2) 0.0529(6) Uani 1 1 d U . .
N4 N 0.8607(4) 1.3515(4) 0.5665(2) 0.0557(6) Uani 1 1 d U . .
S1 S 0.77691(10) 1.01430(11) 0.40996(7) 0.0494(2) Uani 1 1 d U . .
C1 C 0.5601(6) 0.3729(6) 0.2341(4) 0.0780(11) Uani 1 1 d U . .
H1 H 0.5117 0.2599 0.2431 0.094 Uiso 1 1 calc R . .
C2 C 0.5989(6) 0.3937(7) 0.1342(4) 0.0848(13) Uani 1 1 d U . .
H2 H 0.5795 0.2963 0.0754 0.102 Uiso 1 1 calc R . .
C3 C 0.6657(6) 0.5560(7) 0.1202(4) 0.0843(13) Uani 1 1 d U . .
H3 H 0.6921 0.5734 0.0512 0.101 Uiso 1 1 calc R . .
C4 C 0.6946(5) 0.6947(6) 0.2068(3) 0.0668(9) Uani 1 1 d U . .
H4 H 0.7410 0.8089 0.1987 0.080 Uiso 1 1 calc R . .
C5 C 0.6544(4) 0.6637(4) 0.3057(3) 0.0495(7) Uani 1 1 d U . .
C6 C 0.6851(4) 0.8017(4) 0.4035(2) 0.0450(6) Uani 1 1 d U . .
C7 C 0.7515(4) 1.0496(4) 0.5453(2) 0.0449(6) Uani 1 1 d U . .
C8 C 0.8062(4) 1.2210(4) 0.6163(3) 0.0472(6) Uani 1 1 d U . .
C9 C 0.8014(5) 1.2408(5) 0.7246(3) 0.0606(8) Uani 1 1 d U . .
H9 H 0.7632 1.1438 0.7564 0.073 Uiso 1 1 calc R . .
C10 C 0.8542(6) 1.4073(6) 0.7862(3) 0.0736(10) Uani 1 1 d U . .
H10 H 0.8516 1.4269 0.8615 0.088 Uiso 1 1 calc R . .
C11 C 0.9100(5) 1.5431(6) 0.7372(3) 0.0705(10) Uani 1 1 d U . .
H11 H 0.9466 1.6581 0.7778 0.085 Uiso 1 1 calc R . .
C12 C 0.9118(5) 1.5097(5) 0.6284(3) 0.0626(9) Uani 1 1 d U . .
H12 H 0.9515 1.6043 0.5951 0.075 Uiso 1 1 calc R . .
Sb1 Sb 1.0000 1.0000 1.0000 0.07051(18) Uani 1 2 d SU . .
F1 F 1.0840(5) 0.9605(4) 0.8641(2) 0.1139(11) Uani 1 1 d U . .
F2 F 0.9894(7) 0.7537(4) 0.9937(3) 0.1499(17) Uani 1 1 d U . .
F3 F 0.7700(6) 0.9938(9) 0.9411(4) 0.186(2) Uani 1 1 d U . .

loop_
_atom_site_aniso_label
_atom_site_aniso_U_11
_atom_site_aniso_U_22
_atom_site_aniso_U_33
_atom_site_aniso_U_23
_atom_site_aniso_U_13
_atom_site_aniso_U_12
Ag1 0.1092(4) 0.0753(3) 0.0928(4) 0.0515(3) -0.0170(3) -0.0422(3)
N1 0.0659(17) 0.0514(16) 0.0677(18) 0.0157(14) -0.0034(14) -0.0041(13)
N2 0.0562(14) 0.0419(13) 0.0569(16) 0.0189(11) 0.0030(12) -0.0069(11)
N3 0.0568(14) 0.0524(15) 0.0537(15) 0.0204(12) 0.0051(11) -0.0038(12)
N4 0.0577(15) 0.0507(15) 0.0597(16) 0.0147(12) -0.0002(12) -0.0075(12)
S1 0.0495(4) 0.0481(4) 0.0547(5) 0.0189(3) 0.0094(3) -0.0057(3)
C1 0.085(3) 0.054(2) 0.089(3) 0.003(2) -0.012(2) -0.0015(18)
C2 0.090(3) 0.079(3) 0.074(3) -0.012(2) -0.004(2) 0.004(2)
C3 0.088(3) 0.102(3) 0.059(2) 0.004(2) 0.015(2) -0.003(2)
C4 0.066(2) 0.074(2) 0.061(2) 0.0163(18) 0.0118(16) -0.0085(18)
C5 0.0428(14) 0.0489(16) 0.0588(18) 0.0150(13) 0.0034(13) 0.0019(12)
C6 0.0378(13) 0.0453(16) 0.0563(17) 0.0205(13) 0.0036(12) 0.0015(11)
C7 0.0398(13) 0.0462(16) 0.0520(16) 0.0176(13) 0.0038(12) 0.0021(11)
C8 0.0399(14) 0.0468(16) 0.0568(17) 0.0147(13) 0.0027(12) 0.0021(11)
C9 0.0646(19) 0.062(2) 0.0575(19) 0.0175(16) 0.0051(15) -0.0006(15)
C10 0.082(2) 0.081(3) 0.055(2) 0.0050(19) 0.0024(18) 0.002(2)
C11 0.070(2) 0.061(2) 0.073(2) -0.0017(18) -0.0032(18) -0.0006(17)
C12 0.0614(19) 0.0507(19) 0.075(2) 0.0128(16) -0.0013(16) -0.0068(15)
Sb1 0.1158(4) 0.0477(2) 0.0497(2) 0.01027(15) 0.01945(19) -0.00839(19)
F1 0.199(3) 0.0767(17) 0.0684(16) 0.0093(13) 0.0547(19) -0.0168(18)
F2 0.298(5) 0.0606(16) 0.099(2) 0.0190(15) 0.068(3) -0.001(2)
F3 0.131(3) 0.278(6) 0.143(3) 0.029(4) -0.006(3) -0.004(4)

loop_
_atom_type_symbol
_atom_type_description
_atom_type_scat_dispersion_real
_atom_type_scat_dispersion_imag
_atom_type_scat_source
C C 0.0033 0.0016 'International Tables Vol C Tables 4.2.6.8 and 6.1.1.4'
Ag Ag -0.8971 1.1015 'International Tables Vol C Tables 4.2.6.8 and 6.1.1.4'
F F 0.0171 0.0103 'International Tables Vol C Tables 4.2.6.8 and 6.1.1.4'
N N 0.0061 0.0033 'International Tables Vol C Tables 4.2.6.8 and 6.1.1.4'
S S 0.1246 0.1234 'International Tables Vol C Tables 4.2.6.8 and 6.1.1.4'
Sb Sb -0.5866 1.5461 'International Tables Vol C Tables 4.2.6.8 and 6.1.1.4'
H H 0.0000 0.0000 'International Tables Vol C Tables 4.2.6.8 and 6.1.1.4'

loop_
_geom_angle_atom_site_label_1
_geom_angle_atom_site_label_2
_geom_angle_atom_site_label_3
_geom_angle
_geom_angle_site_symmetry_1
_geom_angle_site_symmetry_3
_geom_angle_publ_flag
N2 Ag1 N2 180.0 2_666 . ?
N2 Ag1 N1 70.01(10) 2_666 2_666 ?
N2 Ag1 N1 109.99(10) . 2_666 ?
N2 Ag1 N1 109.99(10) 2_666 . ?
N2 Ag1 N1 70.01(10) . . ?
N1 Ag1 N1 180.0 2_666 . ?
C1 N1 C5 117.8(4) . . ?
C1 N1 Ag1 127.0(3) . . ?
C5 N1 Ag1 114.9(2) . . ?
C6 N2 N3 114.3(3) . . ?
C6 N2 Ag1 117.8(2) . . ?
N3 N2 Ag1 127.9(2) . . ?
C7 N3 N2 111.3(3) . . ?
C12 N4 C8 116.5(3) . . ?
C6 S1 C7 86.97(15) . . ?
N1 C1 C2 122.9(4) . . ?
N1 C1 H1 118.6 . . ?
C2 C1 H1 118.6 . . ?
C3 C2 C1 119.0(4) . . ?
C3 C2 H2 120.5 . . ?
C1 C2 H2 120.5 . . ?
C2 C3 C4 119.5(4) . . ?
C2 C3 H3 120.2 . . ?
C4 C3 H3 120.2 . . ?
C3 C4 C5 118.4(4) . . ?
C3 C4 H4 120.8 . . ?
C5 C4 H4 120.8 . . ?
N1 C5 C4 122.3(3) . . ?
N1 C5 C6 115.1(3) . . ?
C4 C5 C6 122.5(3) . . ?
N2 C6 C5 121.6(3) . . ?
N2 C6 S1 113.1(2) . . ?
C5 C6 S1 125.3(2) . . ?
N3 C7 C8 123.6(3) . . ?
N3 C7 S1 114.4(2) . . ?
C8 C7 S1 122.0(2) . . ?
N4 C8 C9 124.1(3) . . ?
N4 C8 C7 114.7(3) . . ?
C9 C8 C7 121.2(3) . . ?
C8 C9 C10 117.8(4) . . ?
C8 C9 H9 121.1 . . ?
C10 C9 H9 121.1 . . ?
C11 C10 C9 119.3(4) . . ?
C11 C10 H10 120.4 . . ?
C9 C10 H10 120.4 . . ?
C12 C11 C10 118.7(4) . . ?
C12 C11 H11 120.7 . . ?
C10 C11 H11 120.7 . . ?
N4 C12 C11 123.7(4) . . ?
N4 C12 H12 118.1 . . ?
C11 C12 H12 118.1 . . ?
F3 Sb1 F3 180.000(2) . 2_777 ?
F3 Sb1 F2 90.6(3) . . ?
F3 Sb1 F2 89.4(3) 2_777 . ?
F3 Sb1 F2 89.4(3) . 2_777 ?
F3 Sb1 F2 90.6(3) 2_777 2_777 ?
F2 Sb1 F2 180.0(2) . 2_777 ?
F3 Sb1 F1 91.0(2) . 2_777 ?
F3 Sb1 F1 89.0(2) 2_777 2_777 ?
F2 Sb1 F1 90.41(14) . 2_777 ?
F2 Sb1 F1 89.59(14) 2_777 2_777 ?
F3 Sb1 F1 89.0(2) . . ?
F3 Sb1 F1 91.0(2) 2_777 . ?
F2 Sb1 F1 89.59(14) . . ?
F2 Sb1 F1 90.41(14) 2_777 . ?
F1 Sb1 F1 180.000(2) 2_777 . ?

loop_
_geom_bond_atom_site_label_1
_geom_bond_atom_site_label_2
_geom_bond_distance
_geom_bond_site_symmetry_2
_geom_bond_publ_flag
Ag1 N2 2.305(3) 2_666 ?
Ag1 N2 2.305(3) . ?
Ag1 N1 2.440(3) 2_666 ?
Ag1 N1 2.440(3) . ?
N1 C1 1.338(5) . ?
N1 C5 1.340(4) . ?
N2 C6 1.297(4) . ?
N2 N3 1.365(4) . ?
N3 C7 1.302(4) . ?
N4 C12 1.338(5) . ?
N4 C8 1.341(4) . ?
S1 C6 1.720(3) . ?
S1 C7 1.726(3) . ?
C1 C2 1.365(7) . ?
C1 H1 0.9500 . ?
C2 C3 1.361(7) . ?
C2 H2 0.9500 . ?
C3 C4 1.377(6) . ?
C3 H3 0.9500 . ?
C4 C5 1.380(5) . ?
C4 H4 0.9500 . ?
C5 C6 1.472(4) . ?
C7 C8 1.469(4) . ?
C8 C9 1.371(5) . ?
C9 C10 1.388(5) . ?
C9 H9 0.9500 . ?
C10 C11 1.371(6) . ?
C10 H10 0.9500 . ?
C11 C12 1.370(5) . ?
C11 H11 0.9500 . ?
C12 H12 0.9500 . ?
Sb1 F3 1.835(4) . ?
Sb1 F3 1.835(4) 2_777 ?
Sb1 F2 1.841(3) . ?
Sb1 F2 1.841(3) 2_777 ?
Sb1 F1 1.854(3) 2_777 ?
Sb1 F1 1.854(3) . ?
